data_7111883
loop_
_publ_author_name
'Li Cao'
'Jun Tao'
'Qian Gao'
'Tao Liu'
'Zhengcai Xia'
'Dongfeng Li'

_publ_section_title
;
 Selective on/off switching at room temperature of a magnetic bistable
 {Fe2Co2} complex with single crystal-to-single crystal transformation via
 intramolecular electron transfer
;
_journal_name_full Chem.Commun.
_journal_page_first 1665
_journal_paper_doi 10.1039/c3cc48116f
_journal_volume 50
_journal_year 2014
_chemical_formula_sum 'C88 H84 B2 Cl2 Co2 Fe2 N26 O24'
_chemical_formula_weight 2211.89
_chemical_name_systematic
; 
 ? 
;
_space_group_IT_number 14
_symmetry_cell_setting monoclinic
_symmetry_space_group_name_Hall '-P 2ybc'
_symmetry_space_group_name_H-M 'P 1 21/c 1'
_atom_sites_solution_hydrogens geom
_atom_sites_solution_primary direct
_atom_sites_solution_secondary difmap
_audit_creation_method SHELXL-97
_cell_angle_alpha 90.00
_cell_angle_beta 123.639(13)
_cell_angle_gamma 90.00
_cell_formula_units_Z 2
_cell_length_a 16.331(4)
_cell_length_b 18.336(4)
_cell_length_c 20.417(3)
_cell_measurement_reflns_used 9113
_cell_measurement_temperature 273(2)
_cell_measurement_theta_max 26.95
_cell_measurement_theta_min 2.30
_cell_volume 5090(2)
_computing_cell_refinement 'Bruker SAINT'
_computing_data_collection 'Bruker APEX2'
_computing_data_reduction 'Bruker SAINT'
_computing_molecular_graphics 'Bruker SHELXTL'
_computing_publication_material 'Bruker SHELXTL'
_computing_structure_refinement 'SHELXL-97 (Sheldrick, 2008)'
_computing_structure_solution 'SHELXS-97 (Sheldrick, 2008)'
_diffrn_ambient_temperature 273(2)
_diffrn_measured_fraction_theta_full 0.982
_diffrn_measured_fraction_theta_max 0.982
_diffrn_measurement_device_type 'Bruker APEX-II CCD'
_diffrn_measurement_method '\f and \w scans'
_diffrn_radiation_monochromator graphite
_diffrn_radiation_source 'fine-focus sealed tube'
_diffrn_radiation_type MoK\a
_diffrn_radiation_wavelength 0.71073
_diffrn_reflns_av_R_equivalents 0.1150
_diffrn_reflns_av_sigmaI/netI 0.1267
_diffrn_reflns_limit_h_max 19
_diffrn_reflns_limit_h_min -19
_diffrn_reflns_limit_k_max 17
_diffrn_reflns_limit_k_min -21
_diffrn_reflns_limit_l_max 23
_diffrn_reflns_limit_l_min -24
_diffrn_reflns_number 25948
_diffrn_reflns_theta_full 25.00
_diffrn_reflns_theta_max 25.00
_diffrn_reflns_theta_min 1.50
_exptl_absorpt_coefficient_mu 0.736
_exptl_absorpt_correction_T_max 0.9435
_exptl_absorpt_correction_T_min 0.7828
_exptl_absorpt_correction_type multi-scan
_exptl_absorpt_process_details 'Bruker SADABS'
_exptl_crystal_colour red
_exptl_crystal_density_diffrn 1.443
_exptl_crystal_density_method 'not measured'
_exptl_crystal_description rod
_exptl_crystal_F_000 2272
_exptl_crystal_size_max 0.35
_exptl_crystal_size_mid 0.12
_exptl_crystal_size_min 0.08
_refine_diff_density_max 2.073
_refine_diff_density_min -0.662
_refine_diff_density_rms 0.221
_refine_ls_extinction_method none
_refine_ls_goodness_of_fit_ref 1.359
_refine_ls_hydrogen_treatment constr
_refine_ls_matrix_type full
_refine_ls_number_parameters 778
_refine_ls_number_reflns 8810
_refine_ls_number_restraints 4
_refine_ls_restrained_S_all 1.359
_refine_ls_R_factor_all 0.2723
_refine_ls_R_factor_gt 0.1634
_refine_ls_shift/su_max 0.000
_refine_ls_shift/su_mean 0.000
_refine_ls_structure_factor_coef Fsqd
_refine_ls_weighting_details 'calc w=1/[\s^2^(Fo^2^)+(0.2000P)^2^+0.0000P] where P=(Fo^2^+2Fc^2^)/3'
_refine_ls_weighting_scheme calc
_refine_ls_wR_factor_gt 0.3821
_refine_ls_wR_factor_ref 0.4416
_reflns_number_gt 4192
_reflns_number_total 8810
_reflns_threshold_expression >2sigma(I)
_cod_data_source_file c3cc48116f.txt
_cod_data_source_block 1(273K)
_cod_original_cell_volume 5090.0(18)
_cod_original_sg_symbol_H-M P2(1)/c
_cod_database_code 7111883

loop_
_symmetry_equiv_pos_as_xyz
'x, y, z'
'-x, y+1/2, -z+1/2'
'-x, -y, -z'
'x, -y-1/2, z-1/2'

loop_
_atom_site_label
_atom_site_type_symbol
_atom_site_fract_x
_atom_site_fract_y
_atom_site_fract_z
_atom_site_U_iso_or_equiv
_atom_site_adp_type
_atom_site_occupancy
_atom_site_symmetry_multiplicity
_atom_site_calc_flag
_atom_site_refinement_flags
_atom_site_disorder_assembly
_atom_site_disorder_group
Co1 Co 0.25543(12) 0.51421(10) 0.62841(9) 0.0469(6) Uani 1 1 d . . .
Fe1 Fe -0.01975(13) 0.45645(10) 0.66812(10) 0.0466(6) Uani 1 1 d . A .
C1 C 0.0890(8) 0.4812(7) 0.6614(6) 0.044(3) Uani 1 1 d . . .
N1 N 0.1526(8) 0.4931(6) 0.6537(6) 0.054(3) Uani 1 1 d . . .
C2 C -0.1051(8) 0.4710(6) 0.5559(6) 0.038(3) Uani 1 1 d . . .
N2 N -0.1535(7) 0.4786(5) 0.4915(5) 0.044(2) Uani 1 1 d . . .
C3 C -0.0303(14) 0.5607(11) 0.6739(11) 0.084(5) Uani 1 1 d . . .
N3 N -0.0447(15) 0.6231(11) 0.6735(12) 0.122(6) Uani 1 1 d . . .
B1 B -0.0357(12) 0.3333(11) 0.7625(10) 0.067(5) Uani 1 1 d . . .
H1 H -0.0386 0.2945 0.7942 0.080 Uiso 1 1 d R . .
N4 N -0.0054(6) 0.3508(5) 0.6560(5) 0.039(2) Uani 1 1 d . . .
N5 N -0.0135(8) 0.3018(6) 0.7022(6) 0.055(3) Uani 1 1 d . . .
N6 N 0.0687(8) 0.4415(7) 0.7826(5) 0.060(3) Uani 1 1 d . . .
N7 N 0.0470(9) 0.3879(8) 0.8148(7) 0.077(4) Uani 1 1 d . A .
N8 N -0.1346(7) 0.4325(5) 0.6738(6) 0.045(2) Uani 1 1 d . . .
N9 N -0.1311(8) 0.3735(6) 0.7157(6) 0.059(3) Uani 1 1 d . A .
N10 N 0.3646(6) 0.5505(5) 0.6088(6) 0.041(2) Uani 1 1 d . . .
N11 N 0.2438(7) 0.6287(6) 0.6306(5) 0.051(3) Uani 1 1 d . B .
N12 N 0.2693(6) 0.3999(5) 0.6260(5) 0.033(2) Uani 1 1 d . . .
N13 N 0.3693(7) 0.4887(6) 0.7458(5) 0.047(3) Uani 1 1 d . . .
C4 C 0.0094(11) 0.3128(9) 0.6084(9) 0.069(4) Uani 1 1 d . . .
H4 H 0.0170 0.3330 0.5703 0.083 Uiso 1 1 calc R . .
C5 C 0.0121(12) 0.2404(9) 0.6229(10) 0.077(5) Uani 1 1 d . . .
H5 H 0.0205 0.2024 0.5969 0.092 Uiso 1 1 calc R . .
C6 C -0.0001(11) 0.2353(9) 0.6834(10) 0.073(4) Uani 1 1 d . . .
H6 H 0.0007 0.1923 0.7078 0.088 Uiso 1 1 calc R . .
C7 C 0.134(6) 0.488(5) 0.838(5) 0.073(16) Uani 0.52(10) 1 d P A 1
H7 H 0.1600 0.5298 0.8299 0.087 Uiso 0.52(10) 1 calc PR A 1
C8 C 0.155(4) 0.464(4) 0.906(2) 0.079(19) Uani 0.52(10) 1 d P A 1
H8 H 0.1980 0.4862 0.9545 0.095 Uiso 0.52(10) 1 calc PR A 1
C9 C 0.107(6) 0.408(5) 0.895(4) 0.080(17) Uani 0.52(10) 1 d P A 1
H9 H 0.1100 0.3817 0.9357 0.096 Uiso 0.52(10) 1 calc PR A 1
C7' C 0.159(7) 0.459(5) 0.842(5) 0.080(19) Uani 0.48(10) 1 d P A 2
H7' H 0.1962 0.4948 0.8379 0.096 Uiso 0.48(10) 1 calc PR A 2
C8' C 0.193(5) 0.420(4) 0.909(2) 0.08(2) Uani 0.48(10) 1 d P A 2
H8' H 0.2531 0.4236 0.9566 0.098 Uiso 0.48(10) 1 calc PR A 2
C9' C 0.119(7) 0.374(6) 0.890(5) 0.081(18) Uani 0.48(10) 1 d P A 2
H9' H 0.1174 0.3394 0.9231 0.097 Uiso 0.48(10) 1 calc PR A 2
C10 C -0.2296(12) 0.4531(9) 0.6322(10) 0.074(4) Uani 1 1 d . A .
H10 H -0.2549 0.4903 0.5950 0.088 Uiso 1 1 calc R . .
C11 C -0.2831(13) 0.4139(10) 0.6505(11) 0.079(5) Uani 1 1 d . . .
H11 H -0.3496 0.4198 0.6305 0.095 Uiso 1 1 calc R A .
C12 C -0.2201(11) 0.3629(9) 0.7050(10) 0.071(4) Uani 1 1 d . A .
H12 H -0.2356 0.3280 0.7297 0.085 Uiso 1 1 calc R . .
C13 C 0.4201(10) 0.5103(8) 0.5977(7) 0.053(3) Uani 1 1 d . . .
H13 H 0.4146 0.4600 0.6003 0.063 Uiso 1 1 calc R . .
C14 C 0.4870(10) 0.5353(8) 0.5823(8) 0.059(4) Uani 1 1 d . . .
H14 H 0.5252 0.5037 0.5743 0.071 Uiso 1 1 calc R . .
C15 C 0.4944(11) 0.6114(9) 0.5792(7) 0.064(4) Uani 1 1 d . . .
C16 C 0.4333(10) 0.6563(7) 0.5888(7) 0.050(3) Uani 1 1 d . . .
H16 H 0.4366 0.7068 0.5859 0.061 Uiso 1 1 calc R . .
C17 C 0.3686(8) 0.6251(6) 0.6024(6) 0.041(3) Uani 1 1 d . . .
C18 C 0.2954(8) 0.6672(6) 0.6110(6) 0.038(3) Uani 1 1 d . . .
C19 C 0.2795(10) 0.7399(8) 0.5928(8) 0.061(4) Uani 1 1 d . B .
H19 H 0.3164 0.7639 0.5774 0.073 Uiso 1 1 calc R . .
C20 C 0.2095(13) 0.7783(8) 0.5969(10) 0.071(4) Uani 1 1 d . . .
C21 C 0.1546(12) 0.7376(8) 0.6173(9) 0.067(4) Uani 1 1 d . B .
H21 H 0.1046 0.7601 0.6189 0.081 Uiso 1 1 calc R . .
C22 C 0.1733(10) 0.6650(8) 0.6351(8) 0.061(4) Uani 1 1 d . . .
H22 H 0.1375 0.6396 0.6506 0.073 Uiso 1 1 calc R B .
C23 C 0.5710(11) 0.6436(11) 0.5671(9) 0.073(5) Uani 1 1 d . . .
C24 C 0.6574(17) 0.7423(15) 0.5639(18) 0.137(9) Uani 1 1 d . . .
H24A H 0.6608 0.7136 0.5256 0.164 Uiso 1 1 calc R . .
H24B H 0.6415 0.7924 0.5456 0.164 Uiso 1 1 calc R . .
C25 C 0.751(2) 0.738(2) 0.643(2) 0.24(2) Uani 1 1 d . . .
H25A H 0.7751 0.7865 0.6617 0.362 Uiso 1 1 calc R . .
H25B H 0.7990 0.7116 0.6389 0.362 Uiso 1 1 calc R . .
H25C H 0.7399 0.7136 0.6787 0.362 Uiso 1 1 calc R . .
C26 C 0.174(19) 0.853(14) 0.573(15) 0.12(4) Uani 0.47(3) 1 d PD B 1
O3 O 0.121(12) 0.881(8) 0.591(6) 0.12(3) Uani 0.47(3) 1 d PD B 1
O4 O 0.211(7) 0.883(8) 0.538(9) 0.12(3) Uani 0.47(3) 1 d PD B 1
C27 C 0.154(4) 0.949(2) 0.492(4) 0.13(2) Uani 0.47(3) 1 d P B 1
H27A H 0.1345 0.9737 0.5237 0.161 Uiso 0.47(3) 1 calc PR B 1
H27B H 0.2001 0.9812 0.4908 0.161 Uiso 0.47(3) 1 calc PR B 1
C28 C 0.064(5) 0.946(3) 0.410(4) 0.14(2) Uani 0.47(3) 1 d P B 1
H28A H 0.0764 0.9715 0.3752 0.217 Uiso 0.47(3) 1 calc PR B 1
H28B H 0.0098 0.9687 0.4083 0.217 Uiso 0.47(3) 1 calc PR B 1
H28C H 0.0480 0.8962 0.3935 0.217 Uiso 0.47(3) 1 calc PR B 1
C26' C 0.197(11) 0.858(12) 0.574(13) 0.12(5) Uani 0.53(3) 1 d PD B 2
O3' O 0.256(5) 0.888(7) 0.565(7) 0.12(3) Uani 0.53(3) 1 d PD B 2
O4' O 0.115(10) 0.884(7) 0.559(6) 0.12(2) Uani 0.53(3) 1 d PD B 2
C27' C 0.083(4) 0.962(2) 0.536(4) 0.131(19) Uani 0.53(3) 1 d P B 2
H27C H 0.0534 0.9808 0.5634 0.157 Uiso 0.53(3) 1 calc PR B 2
H27D H 0.1368 0.9929 0.5475 0.157 Uiso 0.53(3) 1 calc PR B 2
C28' C 0.008(4) 0.955(2) 0.450(4) 0.14(2) Uani 0.53(3) 1 d P B 2
H28D H -0.0562 0.9473 0.4402 0.217 Uiso 0.53(3) 1 calc PR B 2
H28E H 0.0242 0.9138 0.4297 0.217 Uiso 0.53(3) 1 calc PR B 2
H28F H 0.0074 0.9983 0.4236 0.217 Uiso 0.53(3) 1 calc PR B 2
C29 C 0.2161(11) 0.3563(8) 0.5614(8) 0.065(4) Uani 1 1 d . . .
H29 H 0.1848 0.3782 0.5121 0.078 Uiso 1 1 calc R . .
C30 C 0.2062(12) 0.2845(8) 0.5643(9) 0.070(4) Uani 1 1 d . . .
H30 H 0.1672 0.2573 0.5186 0.085 Uiso 1 1 calc R . .
C31 C 0.2562(9) 0.2512(8) 0.6383(7) 0.061(4) Uani 1 1 d . . .
C32 C 0.3127(10) 0.2927(7) 0.7016(7) 0.053(3) Uani 1 1 d . . .
H32 H 0.3481 0.2712 0.7511 0.063 Uiso 1 1 calc R . .
C33 C 0.3196(8) 0.3651(7) 0.6952(6) 0.048(3) Uani 1 1 d . . .
C34 C 0.3830(8) 0.4172(7) 0.7631(6) 0.045(3) Uani 1 1 d . . .
C35 C 0.4495(10) 0.3904(8) 0.8372(8) 0.054(3) Uani 1 1 d . . .
H35 H 0.4574 0.3404 0.8468 0.065 Uiso 1 1 calc R . .
C36 C 0.5050(10) 0.4409(8) 0.8980(8) 0.060(4) Uani 1 1 d . . .
C37 C 0.4927(11) 0.5139(9) 0.8791(8) 0.074(5) Uani 1 1 d . . .
H37 H 0.5306 0.5485 0.9176 0.089 Uiso 1 1 calc R . .
C38 C 0.4235(11) 0.5356(8) 0.8024(8) 0.067(4) Uani 1 1 d . . .
H38 H 0.4154 0.5852 0.7906 0.080 Uiso 1 1 calc R . .
C39 C 0.2424(12) 0.1704(8) 0.6393(9) 0.082(5) Uani 1 1 d . . .
C40 C 0.2817(16) 0.0649(11) 0.7204(12) 0.105(6) Uani 1 1 d . . .
H40A H 0.2156 0.0479 0.6818 0.126 Uiso 1 1 calc R . .
H40B H 0.2955 0.0549 0.7723 0.126 Uiso 1 1 calc R . .
C41 C 0.3563(18) 0.0230(13) 0.7099(14) 0.127(8) Uani 1 1 d . . .
H41A H 0.4217 0.0395 0.7484 0.190 Uiso 1 1 calc R . .
H41B H 0.3417 0.0320 0.6581 0.190 Uiso 1 1 calc R . .
H41C H 0.3515 -0.0283 0.7165 0.190 Uiso 1 1 calc R . .
C42 C 0.5791(12) 0.4186(11) 0.9815(9) 0.072(4) Uani 1 1 d . . .
C43 C 0.6442(16) 0.3219(12) 1.0741(10) 0.109(7) Uani 1 1 d . . .
H43A H 0.6436 0.3589 1.1078 0.131 Uiso 1 1 calc R . .
H43B H 0.6162 0.2777 1.0800 0.131 Uiso 1 1 calc R . .
C44 C 0.7443(16) 0.3080(14) 1.0993(12) 0.124(8) Uani 1 1 d . . .
H44A H 0.7458 0.2690 1.0686 0.186 Uiso 1 1 calc R . .
H44B H 0.7822 0.2945 1.1538 0.186 Uiso 1 1 calc R . .
H44C H 0.7718 0.3512 1.0921 0.186 Uiso 1 1 calc R . .
O1 O 0.6180(8) 0.6016(7) 0.5523(7) 0.091(4) Uani 1 1 d . . .
O2 O 0.5841(8) 0.7114(7) 0.5782(7) 0.083(3) Uani 1 1 d . . .
O5 O 0.2874(10) 0.1467(6) 0.7109(7) 0.098(4) Uani 1 1 d . . .
O6 O 0.1898(9) 0.1334(6) 0.5809(7) 0.092(4) Uani 1 1 d . . .
O7 O 0.5820(8) 0.3468(6) 0.9909(5) 0.080(3) Uani 1 1 d . . .
O8 O 0.6235(8) 0.4632(7) 1.0343(6) 0.091(4) Uani 1 1 d . . .
Cl1 Cl 0.531(5) 0.264(8) 0.692(5) 0.085(12) Uani 0.60(11) 1 d P C 1
O9 O 0.521(2) 0.263(4) 0.757(2) 0.11(2) Uani 0.60(11) 1 d P C 1
O10 O 0.508(6) 0.327(3) 0.636(3) 0.135(17) Uani 0.60(11) 1 d P C 1
O11 O 0.627(7) 0.237(3) 0.712(5) 0.090(17) Uani 0.60(11) 1 d P C 1
O12 O 0.460(3) 0.2133(19) 0.636(4) 0.122(18) Uani 0.60(11) 1 d P C 1
Cl1' Cl 0.533(10) 0.278(14) 0.692(9) 0.11(4) Uani 0.40(11) 1 d P C 2
O9' O 0.490(4) 0.212(3) 0.697(6) 0.12(3) Uani 0.40(11) 1 d P C 2
O10' O 0.543(5) 0.316(6) 0.753(4) 0.12(3) Uani 0.40(11) 1 d P C 2
O11' O 0.624(12) 0.268(6) 0.711(8) 0.11(3) Uani 0.40(11) 1 d P C 2
O12' O 0.458(7) 0.316(4) 0.638(4) 0.11(2) Uani 0.40(11) 1 d P C 2

loop_
_atom_site_aniso_label
_atom_site_aniso_U_11
_atom_site_aniso_U_22
_atom_site_aniso_U_33
_atom_site_aniso_U_23
_atom_site_aniso_U_13
_atom_site_aniso_U_12
Co1 0.0432(10) 0.0435(11) 0.0348(9) 0.0042(8) 0.0096(7) -0.0028(8)
Fe1 0.0473(11) 0.0440(11) 0.0346(10) -0.0028(8) 0.0141(8) -0.0054(8)
C1 0.032(6) 0.049(8) 0.027(6) 0.006(5) 0.001(5) -0.006(6)
N1 0.038(6) 0.064(8) 0.036(6) 0.024(5) 0.005(5) -0.009(5)
C2 0.036(6) 0.032(7) 0.022(6) 0.011(5) 0.001(5) 0.011(5)
N2 0.037(5) 0.041(6) 0.021(5) 0.013(4) -0.004(4) 0.007(4)
C3 0.108(14) 0.078(13) 0.114(15) -0.015(11) 0.090(13) -0.021(11)
N3 0.152(17) 0.080(13) 0.159(18) -0.025(12) 0.101(15) -0.020(12)
B1 0.049(10) 0.089(14) 0.069(11) 0.033(10) 0.037(9) 0.006(9)
N4 0.034(5) 0.033(6) 0.039(5) 0.005(5) 0.013(4) 0.013(4)
N5 0.048(6) 0.054(8) 0.058(7) 0.031(6) 0.026(6) 0.018(5)
N6 0.064(7) 0.083(9) 0.013(5) -0.003(5) 0.008(5) -0.022(6)
N7 0.070(8) 0.112(12) 0.039(7) 0.007(7) 0.023(7) -0.006(8)
N8 0.042(6) 0.040(6) 0.057(6) 0.009(5) 0.029(5) 0.003(5)
N9 0.061(7) 0.046(7) 0.054(7) 0.005(6) 0.021(6) 0.002(6)
N10 0.025(5) 0.041(6) 0.047(6) 0.002(5) 0.015(4) -0.006(4)
N11 0.026(5) 0.080(9) 0.035(6) -0.004(5) 0.009(5) -0.016(5)
N12 0.028(5) 0.028(5) 0.033(5) -0.004(4) 0.010(4) -0.010(4)
N13 0.049(6) 0.047(7) 0.024(5) 0.022(5) 0.007(4) 0.001(5)
C4 0.071(10) 0.053(10) 0.069(10) -0.002(8) 0.030(8) 0.002(8)
C5 0.086(12) 0.060(11) 0.089(12) 0.012(9) 0.052(10) 0.021(9)
C6 0.073(10) 0.054(10) 0.086(12) 0.018(8) 0.040(9) 0.027(8)
C7 0.08(4) 0.08(5) 0.07(3) 0.00(3) 0.04(3) -0.01(3)
C8 0.09(3) 0.08(4) 0.07(2) 0.00(2) 0.04(2) 0.00(3)
C9 0.09(3) 0.08(5) 0.07(3) 0.00(3) 0.04(2) 0.00(4)
C7' 0.08(5) 0.08(5) 0.07(3) 0.00(4) 0.03(3) 0.00(3)
C8' 0.09(3) 0.08(5) 0.07(3) 0.00(2) 0.04(2) 0.00(3)
C9' 0.09(4) 0.08(5) 0.06(3) 0.00(4) 0.04(2) 0.00(4)
C10 0.074(11) 0.064(10) 0.080(11) 0.028(8) 0.041(9) 0.025(8)
C11 0.073(11) 0.085(13) 0.102(13) -0.001(10) 0.063(11) 0.002(10)
C12 0.061(10) 0.072(11) 0.091(12) -0.001(9) 0.049(9) 0.003(8)
C13 0.057(8) 0.047(8) 0.055(8) 0.013(6) 0.031(7) 0.022(7)
C14 0.051(8) 0.053(10) 0.049(8) -0.003(6) 0.012(7) 0.023(7)
C15 0.066(9) 0.076(11) 0.029(7) -0.003(7) 0.014(7) -0.031(8)
C16 0.061(8) 0.032(7) 0.046(7) 0.006(6) 0.022(7) 0.010(6)
C17 0.033(6) 0.038(7) 0.032(6) 0.006(5) 0.006(5) -0.004(5)
C18 0.037(6) 0.027(7) 0.037(6) -0.012(5) 0.012(5) -0.005(5)
C19 0.056(9) 0.064(10) 0.060(9) -0.005(7) 0.030(7) 0.005(7)
C20 0.092(12) 0.049(10) 0.083(11) 0.012(8) 0.055(10) 0.013(9)
C21 0.093(11) 0.037(9) 0.090(11) -0.012(8) 0.062(10) 0.026(8)
C22 0.050(8) 0.073(11) 0.060(9) -0.014(7) 0.031(7) -0.017(7)
C23 0.058(10) 0.095(14) 0.057(9) 0.025(9) 0.027(8) 0.011(10)
C24 0.106(18) 0.14(2) 0.19(3) -0.008(19) 0.10(2) -0.033(16)
C25 0.14(3) 0.33(6) 0.22(4) -0.05(4) 0.08(3) -0.10(3)
C26 0.15(10) 0.06(7) 0.18(11) 0.02(6) 0.11(9) 0.04(7)
O3 0.16(5) 0.06(3) 0.17(7) 0.02(5) 0.12(6) 0.04(3)
O4 0.15(7) 0.06(4) 0.18(8) 0.02(5) 0.11(7) 0.04(6)
C27 0.16(5) 0.07(3) 0.18(6) 0.02(3) 0.10(5) 0.03(3)
C28 0.17(6) 0.08(4) 0.19(6) 0.03(4) 0.10(6) 0.03(3)
C26' 0.15(11) 0.06(7) 0.18(12) 0.02(7) 0.11(9) 0.04(6)
O3' 0.15(6) 0.06(3) 0.19(8) 0.02(4) 0.12(6) 0.03(5)
O4' 0.15(4) 0.06(3) 0.18(8) 0.02(5) 0.11(6) 0.04(2)
C27' 0.15(4) 0.06(3) 0.19(6) 0.02(3) 0.10(4) 0.03(3)
C28' 0.16(5) 0.08(3) 0.19(6) 0.02(3) 0.10(5) 0.03(3)
C29 0.069(10) 0.057(10) 0.052(8) -0.004(7) 0.023(7) -0.010(7)
C30 0.100(12) 0.050(10) 0.052(9) -0.006(7) 0.037(9) -0.007(8)
C31 0.044(7) 0.061(10) 0.031(7) -0.001(6) -0.009(6) 0.010(6)
C32 0.062(8) 0.033(8) 0.035(7) 0.007(6) 0.009(6) 0.014(6)
C33 0.039(7) 0.064(10) 0.020(6) 0.010(5) 0.004(5) 0.014(6)
C34 0.038(7) 0.060(9) 0.016(5) 0.009(5) 0.002(5) 0.005(6)
C35 0.063(8) 0.046(8) 0.053(8) 0.003(7) 0.032(7) -0.006(7)
C36 0.044(8) 0.068(11) 0.049(8) -0.001(7) 0.014(6) 0.001(7)
C37 0.065(10) 0.067(11) 0.049(9) -0.016(8) 0.006(7) -0.001(8)
C38 0.086(11) 0.055(10) 0.046(8) -0.009(7) 0.029(8) -0.016(8)
C39 0.082(11) 0.049(10) 0.040(8) 0.010(7) -0.012(8) 0.007(8)
C40 0.112(16) 0.097(16) 0.091(14) 0.016(12) 0.048(13) -0.008(12)
C41 0.126(19) 0.13(2) 0.112(18) 0.010(15) 0.056(16) -0.006(16)
C42 0.066(10) 0.089(14) 0.057(10) 0.011(10) 0.032(8) 0.007(9)
C43 0.113(17) 0.110(16) 0.063(12) 0.014(11) 0.022(11) -0.021(13)
C44 0.103(17) 0.14(2) 0.089(14) 0.044(14) 0.031(13) 0.001(14)
O1 0.066(7) 0.119(10) 0.106(9) 0.018(8) 0.059(7) 0.020(7)
O2 0.082(8) 0.068(8) 0.112(9) -0.007(7) 0.062(7) -0.013(6)
O5 0.112(10) 0.056(7) 0.081(8) 0.003(6) 0.025(7) -0.017(6)
O6 0.112(10) 0.058(7) 0.068(8) 0.002(6) 0.025(7) -0.001(6)
O7 0.081(7) 0.077(8) 0.038(5) 0.013(5) 0.005(5) 0.001(6)
O8 0.086(8) 0.090(9) 0.040(6) -0.016(6) 0.000(5) 0.003(6)
Cl1 0.071(18) 0.10(3) 0.077(19) 0.03(2) 0.036(14) 0.027(18)
O9 0.10(2) 0.14(6) 0.10(2) 0.01(3) 0.059(17) 0.03(2)
O10 0.12(4) 0.13(3) 0.13(3) 0.01(2) 0.06(3) 0.01(3)
O11 0.09(3) 0.09(4) 0.085(19) 0.02(3) 0.047(17) 0.04(3)
O12 0.10(2) 0.13(2) 0.11(4) -0.01(2) 0.04(3) -0.001(18)
Cl1' 0.09(4) 0.12(8) 0.10(4) 0.01(3) 0.04(3) 0.02(3)
O9' 0.10(3) 0.12(4) 0.12(9) 0.01(4) 0.04(4) 0.00(3)
O10' 0.11(3) 0.12(6) 0.11(4) 0.00(4) 0.04(3) 0.03(4)
O11' 0.10(5) 0.11(7) 0.10(4) 0.00(6) 0.05(4) 0.00(7)
O12' 0.11(5) 0.12(4) 0.11(3) 0.02(3) 0.06(4) 0.01(4)

loop_
_atom_type_symbol
_atom_type_description
_atom_type_scat_dispersion_real
_atom_type_scat_dispersion_imag
_atom_type_scat_source
C C 0.0033 0.0016 'International Tables Vol C Tables 4.2.6.8 and 6.1.1.4'
H H 0.0000 0.0000 'International Tables Vol C Tables 4.2.6.8 and 6.1.1.4'
B B 0.0013 0.0007 'International Tables Vol C Tables 4.2.6.8 and 6.1.1.4'
Cl Cl 0.1484 0.1585 'International Tables Vol C Tables 4.2.6.8 and 6.1.1.4'
Co Co 0.3494 0.9721 'International Tables Vol C Tables 4.2.6.8 and 6.1.1.4'
Fe Fe 0.3463 0.8444 'International Tables Vol C Tables 4.2.6.8 and 6.1.1.4'
N N 0.0061 0.0033 'International Tables Vol C Tables 4.2.6.8 and 6.1.1.4'
O O 0.0106 0.0060 'International Tables Vol C Tables 4.2.6.8 and 6.1.1.4'

loop_
_geom_angle_atom_site_label_1
_geom_angle_atom_site_label_2
_geom_angle_atom_site_label_3
_geom_angle
_geom_angle_site_symmetry_1
_geom_angle_site_symmetry_3
N1 Co1 N2 94.3(4) . 3_566
N1 Co1 N11 95.0(4) . .
N2 Co1 N11 86.5(4) 3_566 .
N1 Co1 N12 86.1(4) . .
N2 Co1 N12 93.5(4) 3_566 .
N11 Co1 N12 178.9(4) . .
N1 Co1 N13 90.1(4) . .
N2 Co1 N13 169.0(4) 3_566 .
N11 Co1 N13 103.2(4) . .
N12 Co1 N13 76.7(4) . .
N1 Co1 N10 172.2(4) . .
N2 Co1 N10 88.1(4) 3_566 .
N11 Co1 N10 77.8(4) . .
N12 Co1 N10 101.1(3) . .
N13 Co1 N10 88.9(4) . .
C1 Fe1 C3 83.5(6) . .
C1 Fe1 C2 88.3(5) . .
C3 Fe1 C2 84.6(7) . .
C1 Fe1 N6 91.1(5) . .
C3 Fe1 N6 95.6(7) . .
C2 Fe1 N6 179.4(5) . .
C1 Fe1 N4 92.5(5) . .
C3 Fe1 N4 175.1(5) . .
C2 Fe1 N4 92.5(4) . .
N6 Fe1 N4 87.3(5) . .
C1 Fe1 N8 178.8(5) . .
C3 Fe1 N8 95.5(5) . .
C2 Fe1 N8 90.9(5) . .
N6 Fe1 N8 89.7(5) . .
N4 Fe1 N8 88.4(4) . .
N1 C1 Fe1 175.8(12) . .
C1 N1 Co1 174.4(9) . .
N2 C2 Fe1 179.2(12) . .
C2 N2 Co1 173.5(10) . 3_566
N3 C3 Fe1 174.6(19) . .
N9 B1 N7 109.0(14) . .
N9 B1 N5 107.0(12) . .
N7 B1 N5 106.7(11) . .
N9 B1 H1 111.4 . .
N7 B1 H1 111.0 . .
N5 B1 H1 111.5 . .
C4 N4 N5 106.8(11) . .
C4 N4 Fe1 133.6(10) . .
N5 N4 Fe1 119.6(8) . .
C6 N5 N4 108.0(12) . .
C6 N5 B1 135.0(12) . .
N4 N5 B1 117.0(11) . .
C7' N6 N7 101(4) . .
C7' N6 C7 28(3) . .
N7 N6 C7 111(3) . .
C7' N6 Fe1 139(4) . .
N7 N6 Fe1 117.8(8) . .
C7 N6 Fe1 129(4) . .
N6 N7 C9' 114(4) . .
N6 N7 C9 100(3) . .
C9' N7 C9 28(3) . .
N6 N7 B1 120.5(11) . .
C9' N7 B1 123(5) . .
C9 N7 B1 138(3) . .
C10 N8 N9 104.7(11) . .
C10 N8 Fe1 134.0(10) . .
N9 N8 Fe1 119.9(8) . .
C12 N9 N8 110.1(11) . .
C12 N9 B1 132.5(13) . .
N8 N9 B1 117.4(11) . .
C13 N10 C17 118.5(10) . .
C13 N10 Co1 126.8(9) . .
C17 N10 Co1 114.5(7) . .
C18 N11 C22 117.3(12) . .
C18 N11 Co1 116.5(8) . .
C22 N11 Co1 124.8(9) . .
C33 N12 C29 115.5(11) . .
C33 N12 Co1 117.4(8) . .
C29 N12 Co1 125.8(9) . .
C38 N13 C34 118.3(11) . .
C38 N13 Co1 126.3(10) . .
C34 N13 Co1 115.3(8) . .
N4 C4 C5 110.7(15) . .
N4 C4 H4 124.6 . .
C5 C4 H4 124.6 . .
C4 C5 C6 105.2(15) . .
C4 C5 H5 127.4 . .
C6 C5 H5 127.4 . .
N5 C6 C5 109.2(14) . .
N5 C6 H6 125.4 . .
C5 C6 H6 125.4 . .
C8 C7 N6 107(6) . .
C8 C7 H7 126.4 . .
N6 C7 H7 126.4 . .
C9 C8 C7 109(6) . .
C9 C8 H8 125.4 . .
C7 C8 H8 125.4 . .
C8 C9 N7 112(6) . .
C8 C9 H9 123.8 . .
N7 C9 H9 123.8 . .
N6 C7' C8' 114(7) . .
N6 C7' H7' 122.8 . .
C8' C7' H7' 122.8 . .
C9' C8' C7' 104(6) . .
C9' C8' H8' 127.8 . .
C7' C8' H8' 127.8 . .
C8' C9' N7 106(6) . .
C8' C9' H9' 126.9 . .
N7 C9' H9' 126.9 . .
C11 C10 N8 112.1(14) . .
C11 C10 H10 123.9 . .
N8 C10 H10 123.9 . .
C10 C11 C12 106.2(14) . .
C10 C11 H11 126.9 . .
C12 C11 H11 126.9 . .
N9 C12 C11 106.6(14) . .
N9 C12 H12 126.7 . .
C11 C12 H12 126.7 . .
N10 C13 C14 125.3(13) . .
N10 C13 H13 117.3 . .
C14 C13 H13 117.3 . .
C13 C14 C15 116.3(12) . .
C13 C14 H14 121.9 . .
C15 C14 H14 121.9 . .
C16 C15 C14 119.7(13) . .
C16 C15 C23 120.8(15) . .
C14 C15 C23 119.5(16) . .
C17 C16 C15 118.6(12) . .
C17 C16 H16 120.7 . .
C15 C16 H16 120.7 . .
C16 C17 N10 121.3(11) . .
C16 C17 C18 124.2(11) . .
N10 C17 C18 114.5(10) . .
N11 C18 C19 123.1(12) . .
N11 C18 C17 116.1(10) . .
C19 C18 C17 120.6(11) . .
C18 C19 C20 121.1(14) . .
C18 C19 H19 119.4 . .
C20 C19 H19 119.4 . .
C19 C20 C21 115.8(14) . .
C19 C20 C26 130(5) . .
C21 C20 C26 114(6) . .
C19 C20 C26' 117(4) . .
C21 C20 C26' 127(4) . .
C26 C20 C26' 14(10) . .
C22 C21 C20 120.8(12) . .
C22 C21 H21 119.6 . .
C20 C21 H21 119.6 . .
C21 C22 N11 121.7(13) . .
C21 C22 H22 119.2 . .
N11 C22 H22 119.2 . .
O1 C23 O2 126.2(15) . .
O1 C23 C15 118.4(17) . .
O2 C23 C15 115.3(15) . .
C25 C24 O2 103(2) . .
C25 C24 H24A 111.2 . .
O2 C24 H24A 111.2 . .
C25 C24 H24B 111.2 . .
O2 C24 H24B 111.2 . .
H24A C24 H24B 109.1 . .
C24 C25 H25A 109.5 . .
C24 C25 H25B 109.5 . .
H25A C25 H25B 109.5 . .
C24 C25 H25C 109.5 . .
H25A C25 H25C 109.5 . .
H25B C25 H25C 109.5 . .
O3 C26 O4 129(10) . .
O3 C26 C20 120(10) . .
O4 C26 C20 111(10) . .
C26 O4 C27 111(10) . .
C28 C27 O4 124(7) . .
C28 C27 H27A 106.4 . .
O4 C27 H27A 106.4 . .
C28 C27 H27B 106.4 . .
O4 C27 H27B 106.4 . .
H27A C27 H27B 106.5 . .
C27 C28 H28A 109.5 . .
C27 C28 H28B 109.5 . .
H28A C28 H28B 109.5 . .
C27 C28 H28C 109.5 . .
H28A C28 H28C 109.5 . .
H28B C28 H28C 109.5 . .
O3' C26' O4' 127(10) . .
O3' C26' C20 120(10) . .
O4' C26' C20 113(10) . .
C26' O4' C27' 125(10) . .
C28' C27' O4' 102(6) . .
C28' C27' H27C 111.5 . .
O4' C27' H27C 111.5 . .
C28' C27' H27D 111.5 . .
O4' C27' H27D 111.5 . .
H27C C27' H27D 109.3 . .
C27' C28' H28D 109.5 . .
C27' C28' H28E 109.5 . .
H28D C28' H28E 109.5 . .
C27' C28' H28F 109.5 . .
H28D C28' H28F 109.5 . .
H28E C28' H28F 109.5 . .
C30 C29 N12 124.3(14) . .
C30 C29 H29 117.8 . .
N12 C29 H29 117.8 . .
C29 C30 C31 117.9(14) . .
C29 C30 H30 121.1 . .
C31 C30 H30 121.1 . .
C32 C31 C30 118.3(14) . .
C32 C31 C39 125.4(12) . .
C30 C31 C39 116.3(12) . .
C31 C32 C33 121.3(12) . .
C31 C32 H32 119.3 . .
C33 C32 H32 119.3 . .
N12 C33 C32 122.6(11) . .
N12 C33 C34 111.8(11) . .
C32 C33 C34 125.6(10) . .
N13 C34 C35 123.6(11) . .
N13 C34 C33 116.3(9) . .
C35 C34 C33 120.1(12) . .
C34 C35 C36 117.8(13) . .
C34 C35 H35 121.1 . .
C36 C35 H35 121.1 . .
C37 C36 C35 118.1(13) . .
C37 C36 C42 118.9(14) . .
C35 C36 C42 123.0(14) . .
C36 C37 C38 119.7(13) . .
C36 C37 H37 120.1 . .
C38 C37 H37 120.1 . .
N13 C38 C37 122.4(14) . .
N13 C38 H38 118.8 . .
C37 C38 H38 118.8 . .
O6 C39 O5 124.7(15) . .
O6 C39 C31 124.4(13) . .
O5 C39 C31 110.6(13) . .
O5 C40 C41 111.1(16) . .
O5 C40 H40A 109.4 . .
C41 C40 H40A 109.4 . .
O5 C40 H40B 109.4 . .
C41 C40 H40B 109.4 . .
H40A C40 H40B 108.0 . .
C40 C41 H41A 109.5 . .
C40 C41 H41B 109.5 . .
H41A C41 H41B 109.5 . .
C40 C41 H41C 109.5 . .
H41A C41 H41C 109.5 . .
H41B C41 H41C 109.5 . .
O8 C42 O7 125.4(15) . .
O8 C42 C36 122.2(16) . .
O7 C42 C36 112.1(14) . .
C44 C43 O7 112.5(17) . .
C44 C43 H43A 109.1 . .
O7 C43 H43A 109.1 . .
C44 C43 H43B 109.1 . .
O7 C43 H43B 109.1 . .
H43A C43 H43B 107.8 . .
C43 C44 H44A 109.5 . .
C43 C44 H44B 109.5 . .
H44A C44 H44B 109.5 . .
C43 C44 H44C 109.5 . .
H44A C44 H44C 109.5 . .
H44B C44 H44C 109.5 . .
C23 O2 C24 114.5(15) . .
C39 O5 C40 116.1(13) . .
C42 O7 C43 114.6(13) . .
O9 Cl1 O12 106(7) . .
O9 Cl1 O11 113(6) . .
O12 Cl1 O11 106(9) . .
O9 Cl1 O10 128(10) . .
O12 Cl1 O10 98(5) . .
O11 Cl1 O10 104(7) . .
O12' Cl1' O11' 133(10) . .
O12' Cl1' O10' 95(10) . .
O11' Cl1' O10' 105(10) . .
O12' Cl1' O9' 105(10) . .
O11' Cl1' O9' 113(10) . .
O10' Cl1' O9' 101(10) . .

loop_
_geom_bond_atom_site_label_1
_geom_bond_atom_site_label_2
_geom_bond_distance
_geom_bond_site_symmetry_2
Co1 N1 2.049(11) .
Co1 N2 2.065(9) 3_566
Co1 N11 2.110(12) .
Co1 N12 2.111(9) .
Co1 N13 2.117(9) .
Co1 N10 2.138(9) .
Fe1 C1 1.910(13) .
Fe1 C3 1.93(2) .
Fe1 C2 1.930(11) .
Fe1 N6 1.971(9) .
Fe1 N4 1.983(9) .
Fe1 N8 1.993(9) .
C1 N1 1.154(15) .
C2 N2 1.105(13) .
N2 Co1 2.065(9) 3_566
C3 N3 1.17(2) .
B1 N9 1.50(2) .
B1 N7 1.54(2) .
B1 N5 1.57(2) .
B1 H1 0.9800 .
N4 C4 1.321(17) .
N4 N5 1.361(13) .
N5 C6 1.332(18) .
N6 C7' 1.33(9) .
N6 N7 1.333(16) .
N6 C7 1.35(8) .
N7 C9' 1.35(9) .
N7 C9 1.42(8) .
N8 C10 1.345(17) .
N8 N9 1.360(14) .
N9 C12 1.359(17) .
N10 C13 1.284(15) .
N10 C17 1.378(15) .
N11 C18 1.320(14) .
N11 C22 1.376(17) .
N12 C33 1.339(14) .
N12 C29 1.366(16) .
N13 C38 1.314(16) .
N13 C34 1.343(16) .
C4 C5 1.35(2) .
C4 H4 0.9300 .
C5 C6 1.36(2) .
C5 H5 0.9300 .
C6 H6 0.9300 .
C7 C8 1.31(8) .
C7 H7 0.9300 .
C8 C9 1.24(8) .
C8 H8 0.9300 .
C9 H9 0.9300 .
C7' C8' 1.36(9) .
C7' H7' 0.9300 .
C8' C9' 1.34(11) .
C8' H8' 0.9300 .
C9' H9' 0.9300 .
C10 C11 1.34(2) .
C10 H10 0.9300 .
C11 C12 1.38(2) .
C11 H11 0.9300 .
C12 H12 0.9300 .
C13 C14 1.371(19) .
C13 H13 0.9300 .
C14 C15 1.40(2) .
C14 H14 0.9300 .
C15 C16 1.39(2) .
C15 C23 1.52(2) .
C16 C17 1.361(17) .
C16 H16 0.9300 .
C17 C18 1.513(16) .
C18 C19 1.370(18) .
C19 C20 1.383(19) .
C19 H19 0.9300 .
C20 C21 1.40(2) .
C20 C26 1.5(2) .
C20 C26' 1.5(2) .
C21 C22 1.37(2) .
C21 H21 0.9300 .
C22 H22 0.9300 .
C23 O1 1.24(2) .
C23 O2 1.26(2) .
C24 C25 1.49(4) .
C24 O2 1.49(2) .
C24 H24A 0.9700 .
C24 H24B 0.9700 .
C25 H25A 0.9600 .
C25 H25B 0.9600 .
C25 H25C 0.9600 .
C26 O3 1.223(10) .
C26 O4 1.286(11) .
O4 C27 1.50(15) .
C27 C28 1.50(7) .
C27 H27A 0.9700 .
C27 H27B 0.9700 .
C28 H28A 0.9600 .
C28 H28B 0.9600 .
C28 H28C 0.9600 .
C26' O3' 1.224(10) .
C26' O4' 1.284(10) .
O4' C27' 1.50(12) .
C27' C28' 1.50(7) .
C27' H27C 0.9700 .
C27' H27D 0.9700 .
C28' H28D 0.9600 .
C28' H28E 0.9600 .
C28' H28F 0.9600 .
C29 C30 1.33(2) .
C29 H29 0.9300 .
C30 C31 1.398(18) .
C30 H30 0.9300 .
C31 C32 1.333(17) .
C31 C39 1.50(2) .
C32 C33 1.345(18) .
C32 H32 0.9300 .
C33 C34 1.523(17) .
C34 C35 1.376(17) .
C35 C36 1.405(19) .
C35 H35 0.9300 .
C36 C37 1.38(2) .
C36 C42 1.50(2) .
C37 C38 1.39(2) .
C37 H37 0.9300 .
C38 H38 0.9300 .
C39 O6 1.219(17) .
C39 O5 1.293(17) .
C40 O5 1.52(2) .
C40 C41 1.55(3) .
C40 H40A 0.9700 .
C40 H40B 0.9700 .
C41 H41A 0.9600 .
C41 H41B 0.9600 .
C41 H41C 0.9600 .
C42 O8 1.220(19) .
C42 O7 1.33(2) .
C43 C44 1.44(3) .
C43 O7 1.488(19) .
C43 H43A 0.9700 .
C43 H43B 0.9700 .
C44 H44A 0.9600 .
C44 H44B 0.9600 .
C44 H44C 0.9600 .
Cl1 O9 1.43(9) .
Cl1 O12 1.43(14) .
Cl1 O11 1.47(11) .
Cl1 O10 1.52(12) .
Cl1' O12' 1.31(14) .
Cl1' O11' 1.32(19) .
Cl1' O10' 1.36(19) .
Cl1' O9' 1.4(2) .

loop_
_geom_torsion_atom_site_label_1
_geom_torsion_atom_site_label_2
_geom_torsion_atom_site_label_3
_geom_torsion_atom_site_label_4
_geom_torsion
_geom_torsion_site_symmetry_1
_geom_torsion_site_symmetry_4
C3 Fe1 C1 N1 -135(15) . .
C2 Fe1 C1 N1 -51(15) . .
N6 Fe1 C1 N1 129(15) . .
N4 Fe1 C1 N1 42(15) . .
N8 Fe1 C1 N1 -100(29) . .
Fe1 C1 N1 Co1 44(25) . .
N2 Co1 N1 C1 3(12) 3_566 .
N11 Co1 N1 C1 90(12) . .
N12 Co1 N1 C1 -90(12) . .
N13 Co1 N1 C1 -166(12) . .
N10 Co1 N1 C1 111(11) . .
C1 Fe1 C2 N2 65(100) . .
C3 Fe1 C2 N2 149(100) . .
N6 Fe1 C2 N2 43(100) . .
N4 Fe1 C2 N2 -27(100) . .
N8 Fe1 C2 N2 -116(100) . .
Fe1 C2 N2 Co1 95(100) . 3_566
C1 Fe1 C3 N3 139(17) . .
C2 Fe1 C3 N3 50(17) . .
N6 Fe1 C3 N3 -131(17) . .
N4 Fe1 C3 N3 104(16) . .
N8 Fe1 C3 N3 -41(17) . .
C1 Fe1 N4 C4 -44.8(12) . .
C3 Fe1 N4 C4 -10(8) . .
C2 Fe1 N4 C4 43.6(13) . .
N6 Fe1 N4 C4 -135.8(12) . .
N8 Fe1 N4 C4 134.4(12) . .
C1 Fe1 N4 N5 137.1(8) . .
C3 Fe1 N4 N5 172(8) . .
C2 Fe1 N4 N5 -134.5(8) . .
N6 Fe1 N4 N5 46.1(8) . .
N8 Fe1 N4 N5 -43.7(8) . .
C4 N4 N5 C6 2.0(14) . .
Fe1 N4 N5 C6 -179.4(9) . .
C4 N4 N5 B1 -177.7(12) . .
Fe1 N4 N5 B1 0.9(14) . .
N9 B1 N5 C6 -120.2(17) . .
N7 B1 N5 C6 123.3(17) . .
N9 B1 N5 N4 59.4(15) . .
N7 B1 N5 N4 -57.1(15) . .
C1 Fe1 N6 C7' 19(6) . .
C3 Fe1 N6 C7' -65(6) . .
C2 Fe1 N6 C7' 41(47) . .
N4 Fe1 N6 C7' 111(6) . .
N8 Fe1 N6 C7' -160(6) . .
C1 Fe1 N6 N7 -143.6(12) . .
C3 Fe1 N6 N7 132.8(12) . .
C2 Fe1 N6 N7 -122(45) . .
N4 Fe1 N6 N7 -51.1(11) . .
N8 Fe1 N6 N7 37.3(11) . .
C1 Fe1 N6 C7 56(4) . .
C3 Fe1 N6 C7 -28(4) . .
C2 Fe1 N6 C7 78(46) . .
N4 Fe1 N6 C7 148(4) . .
N8 Fe1 N6 C7 -123(4) . .
C7' N6 N7 C9' 1(4) . .
C7 N6 N7 C9' -26(4) . .
Fe1 N6 N7 C9' 170(4) . .
C7' N6 N7 C9 28(4) . .
C7 N6 N7 C9 0(4) . .
Fe1 N6 N7 C9 -164(4) . .
C7' N6 N7 B1 -160(4) . .
C7 N6 N7 B1 172(4) . .
Fe1 N6 N7 B1 8.3(19) . .
N9 B1 N7 N6 -62.4(18) . .
N5 B1 N7 N6 52.7(18) . .
N9 B1 N7 C9' 138(4) . .
N5 B1 N7 C9' -107(4) . .
N9 B1 N7 C9 106(6) . .
N5 B1 N7 C9 -139(6) . .
C1 Fe1 N8 C10 19(24) . .
C3 Fe1 N8 C10 54.3(15) . .
C2 Fe1 N8 C10 -30.3(14) . .
N6 Fe1 N8 C10 149.9(14) . .
N4 Fe1 N8 C10 -122.8(14) . .
C1 Fe1 N8 N9 -177(100) . .
C3 Fe1 N8 N9 -141.6(10) . .
C2 Fe1 N8 N9 133.8(9) . .
N6 Fe1 N8 N9 -46.0(10) . .
N4 Fe1 N8 N9 41.3(9) . .
C10 N8 N9 C12 -5.5(15) . .
Fe1 N8 N9 C12 -173.7(9) . .
C10 N8 N9 B1 174.1(14) . .
Fe1 N8 N9 B1 5.9(16) . .
N7 B1 N9 C12 -128.5(15) . .
N5 B1 N9 C12 116.5(16) . .
N7 B1 N9 N8 52.1(16) . .
N5 B1 N9 N8 -62.9(16) . .
N1 Co1 N10 C13 159(2) . .
N2 Co1 N10 C13 -92.3(10) 3_566 .
N11 Co1 N10 C13 -179.1(11) . .
N12 Co1 N10 C13 1.0(10) . .
N13 Co1 N10 C13 77.1(10) . .
N1 Co1 N10 C17 -25(3) . .
N2 Co1 N10 C17 82.9(8) 3_566 .
N11 Co1 N10 C17 -3.9(7) . .
N12 Co1 N10 C17 176.2(7) . .
N13 Co1 N10 C17 -107.7(8) . .
N1 Co1 N11 C18 -175.3(8) . .
N2 Co1 N11 C18 -81.3(8) 3_566 .
N12 Co1 N11 C18 11(21) . .
N13 Co1 N11 C18 93.4(8) . .
N10 Co1 N11 C18 7.5(8) . .
N1 Co1 N11 C22 -9.1(10) . .
N2 Co1 N11 C22 85.0(10) 3_566 .
N12 Co1 N11 C22 177(100) . .
N13 Co1 N11 C22 -100.3(10) . .
N10 Co1 N11 C22 173.8(10) . .
N1 Co1 N12 C33 -76.0(8) . .
N2 Co1 N12 C33 -170.1(8) 3_566 .
N11 Co1 N12 C33 98(20) . .
N13 Co1 N12 C33 15.1(8) . .
N10 Co1 N12 C33 101.2(8) . .
N1 Co1 N12 C29 90.1(10) . .
N2 Co1 N12 C29 -4.0(10) 3_566 .
N11 Co1 N12 C29 -96(20) . .
N13 Co1 N12 C29 -178.9(10) . .
N10 Co1 N12 C29 -92.8(10) . .
N1 Co1 N13 C38 -100.7(12) . .
N2 Co1 N13 C38 145.7(19) 3_566 .
N11 Co1 N13 C38 -5.6(12) . .
N12 Co1 N13 C38 173.4(12) . .
N10 Co1 N13 C38 71.6(11) . .
N1 Co1 N13 C34 76.6(9) . .
N2 Co1 N13 C34 -37(2) 3_566 .
N11 Co1 N13 C34 171.7(8) . .
N12 Co1 N13 C34 -9.4(8) . .
N10 Co1 N13 C34 -111.1(9) . .
N5 N4 C4 C5 -0.5(16) . .
Fe1 N4 C4 C5 -178.8(10) . .
N4 C4 C5 C6 -1.1(18) . .
N4 N5 C6 C5 -2.8(16) . .
B1 N5 C6 C5 176.9(15) . .
C4 C5 C6 N5 2.4(18) . .
C7' N6 C7 C8 -74(13) . .
N7 N6 C7 C8 0(5) . .
Fe1 N6 C7 C8 162(3) . .
N6 C7 C8 C9 0(7) . .
C7 C8 C9 N7 0(8) . .
N6 N7 C9 C8 0(6) . .
C9' N7 C9 C8 122(18) . .
B1 N7 C9 C8 -170(4) . .
N7 N6 C7' C8' -1(6) . .
C7 N6 C7' C8' 112(16) . .
Fe1 N6 C7' C8' -166(4) . .
N6 C7' C8' C9' 1(8) . .
C7' C8' C9' N7 0(7) . .
N6 N7 C9' C8' -1(6) . .
C9 N7 C9' C8' -67(13) . .
B1 N7 C9' C8' 160(3) . .
N9 N8 C10 C11 4.9(18) . .
Fe1 N8 C10 C11 170.6(11) . .
N8 C10 C11 C12 -2(2) . .
N8 N9 C12 C11 4.1(17) . .
B1 N9 C12 C11 -175.3(16) . .
C10 C11 C12 N9 -1.1(19) . .
C17 N10 C13 C14 2.4(19) . .
Co1 N10 C13 C14 177.4(10) . .
N10 C13 C14 C15 0(2) . .
C13 C14 C15 C16 -2.2(18) . .
C13 C14 C15 C23 176.5(12) . .
C14 C15 C16 C17 1.2(18) . .
C23 C15 C16 C17 -177.5(11) . .
C15 C16 C17 N10 1.6(17) . .
C15 C16 C17 C18 -177.7(11) . .
C13 N10 C17 C16 -3.4(16) . .
Co1 N10 C17 C16 -179.0(9) . .
C13 N10 C17 C18 176.0(10) . .
Co1 N10 C17 C18 0.3(11) . .
C22 N11 C18 C19 -2.2(16) . .
Co1 N11 C18 C19 165.1(10) . .
C22 N11 C18 C17 -176.9(10) . .
Co1 N11 C18 C17 -9.6(12) . .
C16 C17 C18 N11 -174.6(11) . .
N10 C17 C18 N11 6.1(14) . .
C16 C17 C18 C19 10.6(17) . .
N10 C17 C18 C19 -168.8(11) . .
N11 C18 C19 C20 2(2) . .
C17 C18 C19 C20 177.0(12) . .
C18 C19 C20 C21 -3(2) . .
C18 C19 C20 C26 -173(15) . .
C18 C19 C20 C26' -179(10) . .
C19 C20 C21 C22 3(2) . .
C26 C20 C21 C22 175(12) . .
C26' C20 C21 C22 179(11) . .
C20 C21 C22 N11 -3(2) . .
C18 N11 C22 C21 2.3(18) . .
Co1 N11 C22 C21 -163.9(11) . .
C16 C15 C23 O1 -174.0(13) . .
C14 C15 C23 O1 7(2) . .
C16 C15 C23 O2 10.1(19) . .
C14 C15 C23 O2 -168.6(13) . .
C19 C20 C26 O3 -170(14) . .
C21 C20 C26 O3 19(27) . .
C26' C20 C26 O3 -149(96) . .
C19 C20 C26 O4 6(30) . .
C21 C20 C26 O4 -165(16) . .
C26' C20 C26 O4 27(58) . .
O3 C26 O4 C27 -22(37) . .
C20 C26 O4 C27 162(14) . .
C26 O4 C27 C28 -85(21) . .
C19 C20 C26' O3' -11(24) . .
C21 C20 C26' O3' 173(13) . .
C26 C20 C26' O3' -173(94) . .
C19 C20 C26' O4' 162(11) . .
C21 C20 C26' O4' -14(21) . .
C26 C20 C26' O4' 0(63) . .
O3' C26' O4' C27' -8(31) . .
C20 C26' O4' C27' 179(11) . .
C26' O4' C27' C28' 104(14) . .
C33 N12 C29 C30 5(2) . .
Co1 N12 C29 C30 -160.9(12) . .
N12 C29 C30 C31 -2(2) . .
C29 C30 C31 C32 -2(2) . .
C29 C30 C31 C39 179.4(15) . .
C30 C31 C32 C33 2(2) . .
C39 C31 C32 C33 -179.0(14) . .
C29 N12 C33 C32 -4.9(17) . .
Co1 N12 C33 C32 162.6(10) . .
C29 N12 C33 C34 175.3(10) . .
Co1 N12 C33 C34 -17.2(12) . .
C31 C32 C33 N12 1(2) . .
C31 C32 C33 C34 -178.9(13) . .
C38 N13 C34 C35 1.4(19) . .
Co1 N13 C34 C35 -176.1(10) . .
C38 N13 C34 C33 -179.0(11) . .
Co1 N13 C34 C33 3.5(13) . .
N12 C33 C34 N13 8.8(15) . .
C32 C33 C34 N13 -171.0(12) . .
N12 C33 C34 C35 -171.6(11) . .
C32 C33 C34 C35 8.6(19) . .
N13 C34 C35 C36 0.7(19) . .
C33 C34 C35 C36 -178.9(11) . .
C34 C35 C36 C37 -3(2) . .
C34 C35 C36 C42 179.4(12) . .
C35 C36 C37 C38 3(2) . .
C42 C36 C37 C38 -179.2(14) . .
C34 N13 C38 C37 -1(2) . .
Co1 N13 C38 C37 175.9(11) . .
C36 C37 C38 N13 -1(2) . .
C32 C31 C39 O6 179.4(17) . .
C30 C31 C39 O6 -2(3) . .
C32 C31 C39 O5 5(2) . .
C30 C31 C39 O5 -176.3(15) . .
C37 C36 C42 O8 6(2) . .
C35 C36 C42 O8 -176.6(14) . .
C37 C36 C42 O7 179.4(14) . .
C35 C36 C42 O7 -3(2) . .
O1 C23 O2 C24 6(2) . .
C15 C23 O2 C24 -178.4(15) . .
C25 C24 O2 C23 -91(3) . .
O6 C39 O5 C40 7(3) . .
C31 C39 O5 C40 -178.4(14) . .
C41 C40 O5 C39 80(2) . .
O8 C42 O7 C43 1(2) . .
C36 C42 O7 C43 -172.2(14) . .
C44 C43 O7 C42 -91(2) . .
